data_1567650
loop_
_publ_author_name
'Trummer, David'
'Nobile, Anna Giorgia'
'Payard, Pierre-Adrien'
'Ashuiev, Anton'
'Kakiuchi, Yuya'
'Klose, Daniel'
'Jeschke, Gunnar'
'Cop\'eret, Christophe'

_publ_section_title
;
 Union carbide polymerization catalysts: from uncovering active site
 structures to designing molecularly-defined analogs
;
_journal_issue 37
_journal_name_full 'Chemical Science'
_journal_page_first 11091
_journal_page_last 11098
_journal_paper_doi 10.1039/D2SC04235E
_journal_volume 13
_journal_year 2022
_chemical_formula_moiety 'C26 H36 Cr'
_chemical_formula_sum 'C26 H36 Cr'
_chemical_formula_weight 400.55
_chemical_name_common '[Cr(tttCp)(Indenyl)]'
_chemical_name_systematic (1,2,4-tri(tertbutyl)cyclopentadienyl)(indenyl)chromium(II)
_chemical_properties_physical Air-sensitive,Moisture-sensitive,Oxygen-sensitive
_space_group_crystal_system monoclinic
_space_group_IT_number 14
_space_group_name_Hall '-P 2yn'
_space_group_name_H-M_alt 'P 1 21/n 1'
_atom_sites_solution_hydrogens geom
_atom_sites_solution_primary dual
_audit_creation_date 2021-10-09
_audit_creation_method
;
Olex2 1.2
(compiled 2018.05.29 svn.r3508 for OlexSys, GUI svn.r5506)
;
_audit_update_record
;
2022-02-01 deposited with the CCDC.	2022-09-01 downloaded from the CCDC.
;
_cell_angle_alpha 90
_cell_angle_beta 105.649(3)
_cell_angle_gamma 90
_cell_formula_units_Z 4
_cell_length_a 9.3657(5)
_cell_length_b 16.7589(9)
_cell_length_c 14.5402(9)
_cell_measurement_reflns_used 9942
_cell_measurement_temperature 100(2)
_cell_measurement_theta_max 26.45
_cell_measurement_theta_min 2.33
_cell_volume 2197.6(2)
_computing_cell_refinement 'SAINT V8.38A (?, 2016)'
_computing_data_reduction 'SAINT V8.38A (?, 2016)'
_computing_molecular_graphics 'Olex2 (Dolomanov et al., 2009)'
_computing_publication_material 'Olex2 (Dolomanov et al., 2009)'
_computing_structure_refinement 'ShelXL (Sheldrick, 2015)'
_computing_structure_solution 'ShelXT (Sheldrick, 2015)'
_diffrn_ambient_temperature 99.98
_diffrn_detector 'Bruker APEX2 area detector'
_diffrn_detector_area_resol_mean 7.9
_diffrn_detector_type 'CCD area detector'
_diffrn_measured_fraction_theta_full 1.000
_diffrn_measured_fraction_theta_max 0.997
_diffrn_measurement_device 'three-circle diffractometer'
_diffrn_measurement_device_type 'Bruker SMART APEX2 area detector'
_diffrn_measurement_method '\w and \f scans'
_diffrn_radiation_monochromator 'mirror optics'
_diffrn_radiation_probe x-ray
_diffrn_radiation_type MoK\a
_diffrn_radiation_wavelength 0.71073
_diffrn_reflns_av_R_equivalents 0.0300
_diffrn_reflns_av_unetI/netI 0.0189
_diffrn_reflns_Laue_measured_fraction_full 1.000
_diffrn_reflns_Laue_measured_fraction_max 0.997
_diffrn_reflns_limit_h_max 11
_diffrn_reflns_limit_h_min -11
_diffrn_reflns_limit_k_max 21
_diffrn_reflns_limit_k_min -20
_diffrn_reflns_limit_l_max 18
_diffrn_reflns_limit_l_min -15
_diffrn_reflns_number 32701
_diffrn_reflns_point_group_measured_fraction_full 1.000
_diffrn_reflns_point_group_measured_fraction_max 0.997
_diffrn_reflns_theta_full 25.242
_diffrn_reflns_theta_max 26.479
_diffrn_reflns_theta_min 1.895
_diffrn_source 'microfocus sealed X-ray tube'
_diffrn_source_type 'Incoatec I\ms'
_diffrn_standards_number 0
_exptl_absorpt_coefficient_mu 0.528
_exptl_absorpt_correction_T_max 0.7454
_exptl_absorpt_correction_T_min 0.6927
_exptl_absorpt_correction_type none
_exptl_absorpt_process_details
;
SADABS-2016/2 (Bruker,2016/2) was used for absorption correction.
wR2(int) was 0.0686 before and 0.0445 after correction.
The Ratio of minimum to maximum transmission is 0.9293.
The \l/2 correction factor is Not present.
;
_exptl_crystal_colour 'clear greenish green'
_exptl_crystal_colour_lustre clear
_exptl_crystal_colour_modifier greenish
_exptl_crystal_colour_primary green
_exptl_crystal_density_diffrn 1.211
_exptl_crystal_description block
_exptl_crystal_F_000 864
_exptl_crystal_preparation 'crystallization in n-pentane'
_exptl_crystal_recrystallization_method 'Re-crystallisation from solvent: pentane'
_refine_diff_density_max 0.364
_refine_diff_density_min -0.271
_refine_diff_density_rms 0.045
_refine_ls_extinction_method none
_refine_ls_goodness_of_fit_ref 1.033
_refine_ls_hydrogen_treatment constr
_refine_ls_matrix_type full
_refine_ls_number_parameters 253
_refine_ls_number_reflns 4531
_refine_ls_number_restraints 0
_refine_ls_restrained_S_all 1.033
_refine_ls_R_factor_all 0.0300
_refine_ls_R_factor_gt 0.0268
_refine_ls_shift/su_max 0.001
_refine_ls_shift/su_mean 0.000
_refine_ls_structure_factor_coef Fsqd
_refine_ls_weighting_details 'w=1/[\s^2^(Fo^2^)+(0.0305P)^2^+1.2471P] where P=(Fo^2^+2Fc^2^)/3'
_refine_ls_weighting_scheme calc
_refine_ls_wR_factor_gt 0.0683
_refine_ls_wR_factor_ref 0.0701
_reflns_Friedel_coverage 0.000
_reflns_number_gt 4133
_reflns_number_total 4531
_reflns_threshold_expression 'I > 2\s(I)'
_cod_data_source_file d2sc04235e3.cif
_cod_data_source_block an_17_2_prelim_p(2)1_n
_cod_depositor_comments 'Adding full bibliography for 1567649--1567650.cif.'
_cod_database_code 1567650
_shelx_shelxl_version_number 2018/3
_shelx_space_group_comment
;
The symmetry employed for this shelxl refinement is uniquely defined
by the following loop, which should always be used as a source of
symmetry information in preference to the above space-group names.
They are only intended as comments.
;
_olex2_refinement_description
;
1. Others
 Fixed Uiso: H002(0.014) H004(0.014) H00A(0.028) H00B(0.028) H00C(0.028)
 H00D(0.026) H00E(0.027) H00F(0.027) H00G(0.027) H00H(0.027) H00I(0.027)
 H00J(0.027) H00K(0.027) H00L(0.025) H00M(0.025) H00N(0.025) H00O(0.026)
 H00P(0.026) H00Q(0.026) H00R(0.037) H00S(0.037) H00T(0.037) H00U(0.03)
 H00V(0.033) H00W(0.033) H00X(0.033) H00Y(0.03) H(0.03) HA(0.03) H00Z(0.034)
 HB(0.034) HC(0.034) H00(0.031) H0AA(0.04) H1AA(0.032) H2AA(0.04)
 Fixed X: H002(0.647827) H004(0.473125) H00A(0.877408) H00B(0.908683)
 H00C(0.954757) H00D(0.370503) H00E(0.332182) H00F(0.792897) H00G(0.776509)
 H00H(0.63175) H00I(1.011107) H00J(1.091252) H00K(0.958337) H00L(0.873442)
 H00M(1.037723) H00N(0.969114) H00O(0.842191) H00P(0.964196) H00Q(0.792419)
 H00R(0.334263) H00S(0.28829) H00T(0.457215) H00U(0.219126) H00V(0.269572)
 H00W(0.179483) H00X(0.210067) H00Y(0.547964) H(0.383581) HA(0.481834)
 H00Z(0.523985) HB(0.661209) HC(0.617684) H00(0.614521) H0AA(0.760019)
 H1AA(0.5699) H2AA(0.737038)
 Fixed Y: H002(0.462413) H004(0.452096) H00A(0.455498) H00B(0.38014)
 H00C(0.377456) H00D(0.239196) H00E(0.332606) H00F(0.252733) H00G(0.25229)
 H00H(0.250112) H00I(0.449819) H00J(0.430758) H00K(0.49394) H00L(0.254656)
 H00M(0.284158) H00N(0.301179) H00O(0.419376) H00P(0.350041) H00Q(0.32838)
 H00R(0.481554) H00S(0.573747) H00T(0.549142) H00U(0.332504) H00V(0.524723)
 H00W(0.564895) H00X(0.470833) H00Y(0.63016) H(0.660608) HA(0.621094)
 H00Z(0.364575) HB(0.364271) HC(0.444414) H00(0.129017) H0AA(0.083579)
 H1AA(0.237625) H2AA(0.136861)
 Fixed Z: H002(0.906783) H004(0.619096) H00A(0.62401) H00B(0.564688)
 H00C(0.678936) H00D(0.638) H00E(0.892019) H00F(0.683307) H00G(0.570868)
 H00H(0.609324) H00I(0.80977) H00J(0.919403) H00K(0.89256) H00L(0.845791)
 H00M(0.898313) H00N(0.786803) H00O(0.996873) H00P(1.017174) H00Q(0.975548)
 H00R(0.883241) H00S(0.872191) H00T(0.919751) H00U(0.712456) H00V(0.631834)
 H00W(0.698931) H00X(0.704522) H00Y(0.809154) H(0.75853) HA(0.696066)
 H00Z(0.517181) HB(0.471241) HC(0.517087) H00(0.724422) H0AA(0.869761)
 H1AA(1.01553) H2AA(1.013834)
;
_olex2_submission_special_instructions 'No special instructions were received'

loop_
_space_group_symop_operation_xyz
'x, y, z'
'-x+1/2, y+1/2, -z+1/2'
'-x, -y, -z'
'x-1/2, -y-1/2, z-1/2'

loop_
_atom_site_label
_atom_site_type_symbol
_atom_site_fract_x
_atom_site_fract_y
_atom_site_fract_z
_atom_site_U_iso_or_equiv
_atom_site_adp_type
_atom_site_occupancy
_atom_site_site_symmetry_order
_atom_site_calc_flag
_atom_site_refinement_flags_posn
_atom_site_refinement_flags_adp
_atom_site_refinement_flags_occupancy
_atom_site_disorder_assembly
_atom_site_disorder_group
Cr01 Cr 0.52012(2) 0.34489(2) 0.77602(2) 0.01052(7) Uani 1 1 d . . . . .
C002 C 0.63453(13) 0.44985(7) 0.84130(9) 0.0117(2) Uani 1 1 d . . . . .
H002 H 0.647827 0.462413 0.906783 0.014 Uiso 1 1 calc R . . . .
C003 C 0.67151(13) 0.39848(7) 0.70128(9) 0.0113(2) Uani 1 1 d . . . . .
C004 C 0.53771(13) 0.44434(7) 0.68115(9) 0.0121(2) Uani 1 1 d . . . . .
H004 H 0.473125 0.452096 0.619096 0.014 Uiso 1 1 calc R . . . .
C005 C 0.73414(13) 0.40082(7) 0.80490(9) 0.0107(2) Uani 1 1 d . . . . .
C006 C 0.51431(13) 0.47655(7) 0.76567(9) 0.0122(2) Uani 1 1 d . . . . .
C007 C 0.39623(14) 0.53691(8) 0.77222(9) 0.0148(3) Uani 1 1 d . . . . .
C008 C 0.49265(14) 0.20976(8) 0.78037(10) 0.0175(3) Uani 1 1 d . . . . .
C009 C 0.47965(15) 0.24231(8) 0.86904(10) 0.0178(3) Uani 1 1 d . . . . .
C00A C 0.88106(15) 0.39710(8) 0.62208(10) 0.0187(3) Uani 1 1 d . . . . .
H00A H 0.877408 0.455498 0.624010 0.028 Uiso 1 1 calc GR . . . .
H00B H 0.908683 0.380140 0.564688 0.028 Uiso 1 1 calc GR . . . .
H00C H 0.954757 0.377456 0.678936 0.028 Uiso 1 1 calc GR . . . .
C00B C 0.72766(14) 0.36285(8) 0.61987(9) 0.0140(3) Uani 1 1 d . . . . .
C00C C 0.88439(13) 0.37641(8) 0.87244(9) 0.0126(3) Uani 1 1 d . . . . .
C00D C 0.38445(15) 0.24796(8) 0.70439(11) 0.0220(3) Uani 1 1 d . . . . .
H00D H 0.370503 0.239196 0.638000 0.026 Uiso 1 1 calc R . . . .
C00E C 0.36303(16) 0.30042(8) 0.84712(11) 0.0226(3) Uani 1 1 d . . . . .
H00E H 0.332182 0.332606 0.892019 0.027 Uiso 1 1 calc R . . . .
C00F C 0.73266(15) 0.27120(8) 0.62094(10) 0.0180(3) Uani 1 1 d . . . . .
H00F H 0.792897 0.252733 0.683307 0.027 Uiso 1 1 calc GR . . . .
H00G H 0.776509 0.252290 0.570868 0.027 Uiso 1 1 calc GR . . . .
H00H H 0.631750 0.250112 0.609324 0.027 Uiso 1 1 calc GR . . . .
C00G C 0.99645(14) 0.44386(8) 0.87365(10) 0.0180(3) Uani 1 1 d . . . . .
H00I H 1.011107 0.449819 0.809770 0.027 Uiso 1 1 calc GR . . . .
H00J H 1.091252 0.430758 0.919403 0.027 Uiso 1 1 calc GR . . . .
H00K H 0.958337 0.493940 0.892560 0.027 Uiso 1 1 calc GR . . . .
C00H C 0.94678(14) 0.29696(8) 0.84870(10) 0.0169(3) Uani 1 1 d . . . . .
H00L H 0.873442 0.254656 0.845791 0.025 Uiso 1 1 calc GR . . . .
H00M H 1.037723 0.284158 0.898313 0.025 Uiso 1 1 calc GR . . . .
H00N H 0.969114 0.301179 0.786803 0.025 Uiso 1 1 calc GR . . . .
C00I C 0.86944(14) 0.36777(8) 0.97480(9) 0.0175(3) Uani 1 1 d . . . . .
H00O H 0.842191 0.419376 0.996873 0.026 Uiso 1 1 calc GR . . . .
H00P H 0.964196 0.350041 1.017174 0.026 Uiso 1 1 calc GR . . . .
H00Q H 0.792419 0.328380 0.975548 0.026 Uiso 1 1 calc GR . . . .
C00J C 0.36630(17) 0.53518(9) 0.87073(11) 0.0246(3) Uani 1 1 d . . . . .
H00R H 0.334263 0.481554 0.883241 0.037 Uiso 1 1 calc GR . . . .
H00S H 0.288290 0.573747 0.872191 0.037 Uiso 1 1 calc GR . . . .
H00T H 0.457215 0.549142 0.919751 0.037 Uiso 1 1 calc GR . . . .
C00K C 0.30149(15) 0.30144(9) 0.74618(12) 0.0248(3) Uani 1 1 d . . . . .
H00U H 0.219126 0.332504 0.712456 0.030 Uiso 1 1 calc R . . . .
C00L C 0.25073(15) 0.52310(9) 0.69491(11) 0.0222(3) Uani 1 1 d . . . . .
H00V H 0.269572 0.524723 0.631834 0.033 Uiso 1 1 calc GR . . . .
H00W H 0.179483 0.564895 0.698931 0.033 Uiso 1 1 calc GR . . . .
H00X H 0.210067 0.470833 0.704522 0.033 Uiso 1 1 calc GR . . . .
C00M C 0.45802(16) 0.61972(8) 0.75767(11) 0.0203(3) Uani 1 1 d . . . . .
H00Y H 0.547964 0.630160 0.809154 0.030 Uiso 1 1 calc GR . . . .
H H 0.383581 0.660608 0.758530 0.030 Uiso 1 1 calc GR . . . .
HA H 0.481834 0.621094 0.696066 0.030 Uiso 1 1 calc GR . . . .
C00N C 0.62315(16) 0.38614(9) 0.52251(10) 0.0226(3) Uani 1 1 d . . . . .
H00Z H 0.523985 0.364575 0.517181 0.034 Uiso 1 1 calc GR . . . .
HB H 0.661209 0.364271 0.471241 0.034 Uiso 1 1 calc GR . . . .
HC H 0.617684 0.444414 0.517087 0.034 Uiso 1 1 calc GR . . . .
C00O C 0.60201(17) 0.15034(8) 0.78229(13) 0.0259(3) Uani 1 1 d . . . . .
H00 H 0.614521 0.129017 0.724422 0.031 Uiso 1 1 calc R . . . .
C00P C 0.68890(17) 0.12429(9) 0.86842(14) 0.0332(4) Uani 1 1 d . . . . .
H0AA H 0.760019 0.083579 0.869761 0.040 Uiso 1 1 calc R . . . .
C00Q C 0.57548(17) 0.21511(9) 0.95664(11) 0.0270(3) Uani 1 1 d . . . . .
H1AA H 0.569900 0.237625 1.015530 0.032 Uiso 1 1 calc R . . . .
C00R C 0.67533(18) 0.15648(10) 0.95523(13) 0.0336(4) Uani 1 1 d . . . . .
H2AA H 0.737038 0.136861 1.013834 0.040 Uiso 1 1 calc R . . . .

loop_
_atom_site_aniso_label
_atom_site_aniso_U_11
_atom_site_aniso_U_22
_atom_site_aniso_U_33
_atom_site_aniso_U_23
_atom_site_aniso_U_13
_atom_site_aniso_U_12
Cr01 0.00944(11) 0.00877(11) 0.01380(12) 0.00067(7) 0.00392(8) -0.00123(7)
C002 0.0130(6) 0.0099(6) 0.0132(6) -0.0010(5) 0.0052(5) -0.0018(5)
C003 0.0109(6) 0.0103(6) 0.0132(6) 0.0007(5) 0.0044(5) -0.0012(4)
C004 0.0126(6) 0.0115(6) 0.0125(6) 0.0020(5) 0.0041(5) 0.0003(5)
C005 0.0102(5) 0.0091(5) 0.0135(6) 0.0003(5) 0.0043(5) -0.0017(4)
C006 0.0130(6) 0.0088(6) 0.0164(6) 0.0009(5) 0.0067(5) -0.0010(4)
C007 0.0152(6) 0.0124(6) 0.0191(7) 0.0016(5) 0.0088(5) 0.0031(5)
C008 0.0166(6) 0.0106(6) 0.0261(7) 0.0005(5) 0.0071(5) -0.0062(5)
C009 0.0188(6) 0.0133(6) 0.0243(7) 0.0027(5) 0.0107(5) -0.0060(5)
C00A 0.0207(7) 0.0180(7) 0.0220(7) -0.0003(5) 0.0138(6) 0.0007(5)
C00B 0.0157(6) 0.0145(6) 0.0128(6) -0.0001(5) 0.0058(5) 0.0027(5)
C00C 0.0107(6) 0.0135(6) 0.0129(6) 0.0001(5) 0.0021(5) -0.0006(5)
C00D 0.0212(7) 0.0180(7) 0.0238(7) -0.0011(6) 0.0011(6) -0.0088(5)
C00E 0.0209(7) 0.0161(7) 0.0370(9) 0.0012(6) 0.0186(6) -0.0030(5)
C00F 0.0211(7) 0.0157(6) 0.0176(7) -0.0041(5) 0.0058(5) 0.0012(5)
C00G 0.0135(6) 0.0184(7) 0.0214(7) -0.0019(5) 0.0033(5) -0.0041(5)
C00H 0.0157(6) 0.0155(6) 0.0182(7) 0.0014(5) 0.0021(5) 0.0029(5)
C00I 0.0149(6) 0.0215(7) 0.0141(7) 0.0018(5) 0.0007(5) -0.0006(5)
C00J 0.0302(8) 0.0231(7) 0.0271(8) 0.0047(6) 0.0188(6) 0.0100(6)
C00K 0.0110(6) 0.0183(7) 0.0428(9) 0.0071(6) 0.0035(6) -0.0043(5)
C00L 0.0143(6) 0.0200(7) 0.0329(8) 0.0005(6) 0.0072(6) 0.0047(5)
C00M 0.0222(7) 0.0120(6) 0.0291(8) 0.0016(6) 0.0111(6) 0.0021(5)
C00N 0.0272(7) 0.0287(8) 0.0129(7) 0.0007(6) 0.0074(6) 0.0096(6)
C00O 0.0270(8) 0.0108(6) 0.0460(10) -0.0014(6) 0.0204(7) -0.0040(6)
C00P 0.0201(7) 0.0142(7) 0.0667(12) 0.0153(7) 0.0142(8) 0.0014(6)
C00Q 0.0313(8) 0.0246(8) 0.0253(8) 0.0086(6) 0.0080(6) -0.0112(6)
C00R 0.0256(8) 0.0281(8) 0.0423(10) 0.0217(7) 0.0010(7) -0.0060(6)

loop_
_atom_type_symbol
_atom_type_description
_atom_type_scat_dispersion_real
_atom_type_scat_dispersion_imag
_atom_type_scat_source
C C 0.0033 0.0016 'International Tables Vol C Tables 4.2.6.8 and 6.1.1.4'
H H 0.0000 0.0000 'International Tables Vol C Tables 4.2.6.8 and 6.1.1.4'
Cr Cr 0.3209 0.6236 'International Tables Vol C Tables 4.2.6.8 and 6.1.1.4'

loop_
_geom_angle_atom_site_label_1
_geom_angle_atom_site_label_2
_geom_angle_atom_site_label_3
_geom_angle
_geom_angle_site_symmetry_1
_geom_angle_site_symmetry_3
_geom_angle_publ_flag
C002 Cr01 C003 64.62(5) . . ?
C002 Cr01 C004 62.77(5) . . ?
C002 Cr01 C005 39.38(5) . . ?
C002 Cr01 C006 37.95(5) . . ?
C002 Cr01 C008 148.08(5) . . ?
C002 Cr01 C009 119.94(5) . . ?
C002 Cr01 C00D 173.67(5) . . ?
C002 Cr01 C00E 113.41(5) . . ?
C003 Cr01 C004 38.01(4) . . ?
C003 Cr01 C006 64.27(4) . . ?
C003 Cr01 C008 120.79(5) . . ?
C003 Cr01 C009 146.47(5) . . ?
C004 Cr01 C006 37.37(5) . . ?
C004 Cr01 C008 142.94(5) . . ?
C004 Cr01 C009 174.93(5) . . ?
C005 Cr01 C003 39.30(5) . . ?
C005 Cr01 C004 64.41(5) . . ?
C005 Cr01 C006 65.33(4) . . ?
C005 Cr01 C008 122.25(5) . . ?
C005 Cr01 C009 120.54(5) . . ?
C005 Cr01 C00D 145.31(5) . . ?
C006 Cr01 C008 172.41(5) . . ?
C006 Cr01 C009 141.93(5) . . ?
C009 Cr01 C008 36.66(5) . . ?
C00D Cr01 C003 116.42(5) . . ?
C00D Cr01 C004 113.79(5) . . ?
C00D Cr01 C006 136.08(5) . . ?
C00D Cr01 C008 37.57(5) . . ?
C00D Cr01 C009 63.06(5) . . ?
C00E Cr01 C003 175.84(5) . . ?
C00E Cr01 C004 137.95(5) . . ?
C00E Cr01 C005 141.40(5) . . ?
C00E Cr01 C006 111.82(5) . . ?
C00E Cr01 C008 62.94(5) . . ?
C00E Cr01 C009 37.62(5) . . ?
C00E Cr01 C00D 65.09(6) . . ?
C00K Cr01 C002 135.84(5) . . ?
C00K Cr01 C003 139.54(5) . . ?
C00K Cr01 C004 111.49(5) . . ?
C00K Cr01 C005 174.38(5) . . ?
C00K Cr01 C006 109.05(5) . . ?
C00K Cr01 C008 63.37(5) . . ?
C00K Cr01 C009 63.49(5) . . ?
C00K Cr01 C00D 39.11(6) . . ?
C00K Cr01 C00E 39.14(6) . . ?
C005 C002 Cr01 70.52(7) . . ?
C006 C002 Cr01 73.62(7) . . ?
C006 C002 C005 110.57(11) . . ?
C004 C003 Cr01 71.00(7) . . ?
C004 C003 C005 106.38(10) . . ?
C004 C003 C00B 120.85(11) . . ?
C005 C003 Cr01 68.56(7) . . ?
C005 C003 C00B 132.63(11) . . ?
C00B C003 Cr01 128.43(8) . . ?
C003 C004 Cr01 70.98(7) . . ?
C006 C004 Cr01 71.83(7) . . ?
C006 C004 C003 111.10(11) . . ?
C002 C005 Cr01 70.10(7) . . ?
C002 C005 C003 105.85(10) . . ?
C002 C005 C00C 119.13(11) . . ?
C003 C005 Cr01 72.14(7) . . ?
C003 C005 C00C 133.96(11) . . ?
C00C C005 Cr01 130.78(8) . . ?
C002 C006 Cr01 68.43(7) . . ?
C002 C006 C007 126.89(11) . . ?
C004 C006 Cr01 70.80(7) . . ?
C004 C006 C002 106.09(11) . . ?
C004 C006 C007 126.51(11) . . ?
C007 C006 Cr01 131.64(8) . . ?
C006 C007 C00J 111.44(11) . . ?
C006 C007 C00L 111.80(11) . . ?
C006 C007 C00M 106.52(10) . . ?
C00J C007 C00L 109.40(11) . . ?
C00J C007 C00M 108.41(11) . . ?
C00L C007 C00M 109.16(11) . . ?
C009 C008 Cr01 71.65(7) . . ?
C00D C008 Cr01 66.22(7) . . ?
C00D C008 C009 108.01(12) . . ?
C00O C008 Cr01 127.51(9) . . ?
C00O C008 C009 118.90(13) . . ?
C00O C008 C00D 133.10(14) . . ?
C008 C009 Cr01 71.69(7) . . ?
C00E C009 Cr01 66.09(7) . . ?
C00E C009 C008 107.61(12) . . ?
C00Q C009 Cr01 127.40(9) . . ?
C00Q C009 C008 119.82(13) . . ?
C00Q C009 C00E 132.56(14) . . ?
C00A C00B C003 110.48(10) . . ?
C00F C00B C003 113.31(11) . . ?
C00F C00B C00A 110.29(11) . . ?
C00F C00B C00N 105.84(11) . . ?
C00N C00B C003 110.16(10) . . ?
C00N C00B C00A 106.45(11) . . ?
C005 C00C C00G 108.39(10) . . ?
C005 C00C C00I 109.65(10) . . ?
C00H C00C C005 115.25(10) . . ?
C00H C00C C00G 109.93(10) . . ?
C00H C00C C00I 106.03(11) . . ?
C00I C00C C00G 107.31(10) . . ?
C008 C00D Cr01 76.20(8) . . ?
C00K C00D Cr01 68.73(8) . . ?
C00K C00D C008 107.81(13) . . ?
C009 C00E Cr01 76.29(8) . . ?
C00K C00E Cr01 68.85(8) . . ?
C00K C00E C009 108.03(13) . . ?
C00D C00K Cr01 72.16(8) . . ?
C00E C00K Cr01 72.01(8) . . ?
C00E C00K C00D 108.42(12) . . ?
C00P C00O C008 119.24(15) . . ?
C00O C00P C00R 121.51(14) . . ?
C00R C00Q C009 119.26(15) . . ?
C00Q C00R C00P 121.22(15) . . ?

loop_
_geom_bond_atom_site_label_1
_geom_bond_atom_site_label_2
_geom_bond_distance
_geom_bond_site_symmetry_2
_geom_bond_publ_flag
Cr01 C002 2.1435(12) . ?
Cr01 C003 2.1976(12) . ?
Cr01 C004 2.1978(12) . ?
Cr01 C005 2.1491(12) . ?
Cr01 C006 2.2113(12) . ?
Cr01 C008 2.2820(13) . ?
Cr01 C009 2.2815(13) . ?
Cr01 C00D 2.1504(14) . ?
Cr01 C00E 2.1469(14) . ?
Cr01 C00K 2.1052(13) . ?
C002 C005 1.4464(17) . ?
C002 C006 1.4175(17) . ?
C003 C004 1.4314(17) . ?
C003 C005 1.4625(17) . ?
C003 C00B 1.5396(17) . ?
C004 C006 1.4124(18) . ?
C005 C00C 1.5383(16) . ?
C006 C007 1.5206(17) . ?
C007 C00J 1.5321(19) . ?
C007 C00L 1.5323(19) . ?
C007 C00M 1.5400(18) . ?
C008 C009 1.435(2) . ?
C008 C00D 1.433(2) . ?
C008 C00O 1.423(2) . ?
C009 C00E 1.434(2) . ?
C009 C00Q 1.421(2) . ?
C00A C00B 1.5394(18) . ?
C00B C00F 1.5367(18) . ?
C00B C00N 1.5385(18) . ?
C00C C00G 1.5394(17) . ?
C00C C00H 1.5304(18) . ?
C00C C00I 1.5390(18) . ?
C00D C00K 1.425(2) . ?
C00E C00K 1.425(2) . ?
C00O C00P 1.368(2) . ?
C00P C00R 1.410(3) . ?
C00Q C00R 1.360(2) . ?
